data_4109522
loop_
_publ_author_name
'Andrzej Rajca'
'Kouichi Shiraishi'
'Maren Pink'
'Suchada Rajca'

_publ_section_title
;
 Triplet (S= 1) Ground State Aminyl Diradical
;
_journal_name_full 'Journal of the American Chemical Society'
_journal_page_first 7232
_journal_page_last 7233
_journal_paper_doi 10.1021/ja071881d
_journal_volume 129
_journal_year 2007
_chemical_formula_moiety 'C42 H52 N2, C6 H6'
_chemical_formula_sum 'C48 H58 N2'
_chemical_formula_weight 662.96
_chemical_name_systematic
; 
 ? 
;
_space_group_IT_number 14
_symmetry_cell_setting monoclinic
_symmetry_space_group_name_Hall '-P 2ybc'
_symmetry_space_group_name_H-M 'P 1 21/c 1'
_atom_sites_solution_hydrogens geom
_atom_sites_solution_primary direct
_atom_sites_solution_secondary difmap
_audit_creation_method SHELXL-97
_cell_angle_alpha 90.00
_cell_angle_beta 103.5180(10)
_cell_angle_gamma 90.00
_cell_formula_units_Z 4
_cell_length_a 17.3964(8)
_cell_length_b 26.4065(12)
_cell_length_c 8.6732(2)
_cell_measurement_reflns_used 8203
_cell_measurement_temperature 100(2)
_cell_measurement_theta_max 19.04
_cell_measurement_theta_min 2.31
_cell_volume 3873.9(3)
_computing_cell_refinement 'SAINT (Bruker, 2003)'
_computing_data_collection 'SMART (Bruker, 2001)'
_computing_data_reduction 'SAINT (Bruker, 2003)'
_computing_molecular_graphics 'SHELXTL (Bruker, 2003), XTEL (loc. libr.)'
_computing_publication_material 'SHELXTL (Bruker, 2003)'
_computing_structure_refinement 'SHELXL-97 (Sheldrick, 1997)'
_computing_structure_solution 'SIR-2004 (Burla et al., 2005)'
_diffrn_ambient_temperature 100(2)
_diffrn_detector 'CCD area detector'
_diffrn_detector_area_resol_mean 44.52
_diffrn_detector_type 'Bruker SMART 6000'
_diffrn_measured_fraction_theta_full 0.955
_diffrn_measured_fraction_theta_max 0.955
_diffrn_measurement_details '0.5 degree frames measured for 1 seconds each'
_diffrn_measurement_device 'three-circle goniometer with fixed chi'
_diffrn_measurement_device_type 'Huber 4-circle goniometer'
_diffrn_measurement_method 'phi scans'
_diffrn_radiation_monochromator 'diamond 1 1 1'
_diffrn_radiation_source synchrotron
_diffrn_radiation_type synchrotron
_diffrn_radiation_wavelength 0.49594
_diffrn_reflns_av_R_equivalents 0.0834
_diffrn_reflns_av_sigmaI/netI 0.0711
_diffrn_reflns_limit_h_max 22
_diffrn_reflns_limit_h_min -22
_diffrn_reflns_limit_k_max 34
_diffrn_reflns_limit_k_min -34
_diffrn_reflns_limit_l_max 10
_diffrn_reflns_limit_l_min -10
_diffrn_reflns_number 35390
_diffrn_reflns_theta_full 19.08
_diffrn_reflns_theta_max 19.08
_diffrn_reflns_theta_min 0.84
_exptl_absorpt_coefficient_mu 0.043
_exptl_absorpt_correction_T_max 0.9998
_exptl_absorpt_correction_T_min 0.9957
_exptl_absorpt_correction_type multi-scan
_exptl_absorpt_process_details 'SADABS, R. Blessing; 1995'
_exptl_crystal_colour colorless
_exptl_crystal_density_diffrn 1.137
_exptl_crystal_description needle
_exptl_crystal_F_000 1440
_exptl_crystal_size_max 0.10
_exptl_crystal_size_mid 0.02
_exptl_crystal_size_min 0.01
_refine_diff_density_max 0.360
_refine_diff_density_min -0.462
_refine_diff_density_rms 0.104
_refine_ls_extinction_method none
_refine_ls_goodness_of_fit_ref 1.048
_refine_ls_hydrogen_treatment riding
_refine_ls_matrix_type full
_refine_ls_number_parameters 490
_refine_ls_number_reflns 8882
_refine_ls_number_restraints 0
_refine_ls_restrained_S_all 1.048
_refine_ls_R_factor_all 0.0942
_refine_ls_R_factor_gt 0.0685
_refine_ls_shift/su_max 0.000
_refine_ls_shift/su_mean 0.000
_refine_ls_structure_factor_coef Fsqd
_refine_ls_weighting_details 'calc w=1/[\s^2^(Fo^2^)+(0.1126P)^2^+0.3875P] where P=(Fo^2^+2Fc^2^)/3'
_refine_ls_weighting_scheme calc
_refine_ls_wR_factor_gt 0.1723
_refine_ls_wR_factor_ref 0.1919
_reflns_number_gt 6362
_reflns_number_total 8882
_reflns_threshold_expression >2sigma(I)
_cod_data_source_file ja071881dsi20070316_054415.cif
_cod_data_source_block cmc0480
_cod_depositor_comments
;
The following automatic conversions were performed:

'_exptl_absorpt_correction_type' value 'multi-scans' was replaced
with the value 'multi-scan' as specified in the replacement file
'src/cod-tools/trunk/data/replacement-values/replacement_values.lst'.

Automatic conversion script
Id: cif_fix_values 5376 2017-05-30 11:51:03Z andrius 
;
_cod_database_code 4109522

loop_
_symmetry_equiv_pos_as_xyz
'x, y, z'
'-x, y+1/2, -z+1/2'
'-x, -y, -z'
'x, -y-1/2, z-1/2'

loop_
_atom_site_label
_atom_site_type_symbol
_atom_site_fract_x
_atom_site_fract_y
_atom_site_fract_z
_atom_site_U_iso_or_equiv
_atom_site_adp_type
_atom_site_occupancy
_atom_site_symmetry_multiplicity
_atom_site_calc_flag
_atom_site_refinement_flags
_atom_site_disorder_assembly
_atom_site_disorder_group
N1 N 0.04212(8) 0.60776(6) 1.01705(17) 0.0195(3) Uani 1 1 d . . .
H1N H 0.0662 0.5846 1.0843 0.023 Uiso 1 1 calc R . .
N2 N 0.27532(8) 0.61496(6) 0.80784(18) 0.0211(3) Uani 1 1 d . . .
H2N H 0.2971 0.5922 0.8790 0.025 Uiso 1 1 calc R . .
C1 C -0.18614(9) 0.65287(6) 1.0484(2) 0.0181(3) Uani 1 1 d . A .
C2 C -0.15207(9) 0.67056(6) 0.9286(2) 0.0174(3) Uani 1 1 d . . .
H2A H -0.1820 0.6932 0.8525 0.021 Uiso 1 1 calc R . .
C3 C -0.07637(9) 0.65703(6) 0.91345(19) 0.0154(3) Uani 1 1 d . . .
C4 C -0.04263(9) 0.67950(6) 0.78033(19) 0.0149(3) Uani 1 1 d . . .
C5 C 0.04209(9) 0.66138(6) 0.79188(19) 0.0165(3) Uani 1 1 d . . .
C6 C 0.08410(9) 0.67904(6) 0.68586(19) 0.0174(3) Uani 1 1 d . . .
H6A H 0.0584 0.7025 0.6075 0.021 Uiso 1 1 calc R . .
C7 C 0.16130(9) 0.66515(6) 0.6851(2) 0.0177(3) Uani 1 1 d . . .
C8 C 0.20007(9) 0.68518(6) 0.5565(2) 0.0184(3) Uani 1 1 d . . .
C9 C 0.28616(9) 0.66761(6) 0.5850(2) 0.0186(3) Uani 1 1 d . . .
C10 C 0.33420(10) 0.68516(7) 0.4876(2) 0.0204(4) Uani 1 1 d . . .
H10A H 0.3123 0.7085 0.4058 0.025 Uiso 1 1 calc R . .
C11 C 0.41269(10) 0.67014(7) 0.5041(2) 0.0229(4) Uani 1 1 d . B .
C12 C 0.44309(10) 0.63545(7) 0.6246(2) 0.0261(4) Uani 1 1 d . . .
H12A H 0.4961 0.6241 0.6386 0.031 Uiso 1 1 calc R . .
C13 C 0.39784(10) 0.61737(7) 0.7238(2) 0.0242(4) Uani 1 1 d . . .
H13A H 0.4199 0.5938 0.8049 0.029 Uiso 1 1 calc R . .
C14 C 0.31915(9) 0.63359(6) 0.7056(2) 0.0193(3) Uani 1 1 d . . .
C15 C 0.19843(9) 0.63068(6) 0.80265(19) 0.0168(3) Uani 1 1 d . . .
C16 C 0.15875(9) 0.61121(6) 0.91214(19) 0.0164(3) Uani 1 1 d . . .
C17 C 0.08085(9) 0.62691(6) 0.90751(19) 0.0161(3) Uani 1 1 d . . .
C18 C -0.03313(9) 0.62339(6) 1.02573(19) 0.0170(3) Uani 1 1 d . . .
C19 C -0.06579(10) 0.60503(7) 1.1473(2) 0.0219(4) Uani 1 1 d . . .
H19A H -0.0362 0.5822 1.2232 0.026 Uiso 1 1 calc R . .
C20 C -0.14061(10) 0.61963(7) 1.1586(2) 0.0217(4) Uani 1 1 d . . .
H20A H -0.1615 0.6069 1.2427 0.026 Uiso 1 1 calc R . .
C21 C -0.26888(10) 0.67024(6) 1.0600(2) 0.0206(4) Uani 1 1 d . . .
C22 C -0.32963(16) 0.65726(12) 0.9126(3) 0.0316(6) Uani 0.691(2) 1 d P A 1
H22A H -0.3164 0.6740 0.8214 0.047 Uiso 0.691(2) 1 calc PR A 1
H22B H -0.3817 0.6687 0.9232 0.047 Uiso 0.691(2) 1 calc PR A 1
H22C H -0.3306 0.6205 0.8966 0.047 Uiso 0.691(2) 1 calc PR A 1
C23 C -0.29240(16) 0.64832(12) 1.2051(4) 0.0314(6) Uani 0.691(2) 1 d P A 1
H23A H -0.2537 0.6586 1.3012 0.047 Uiso 0.691(2) 1 calc PR A 1
H23B H -0.2938 0.6113 1.1978 0.047 Uiso 0.691(2) 1 calc PR A 1
H23C H -0.3448 0.6610 1.2094 0.047 Uiso 0.691(2) 1 calc PR A 1
C24 C -0.26653(17) 0.72913(11) 1.0817(4) 0.0357(7) Uani 0.691(2) 1 d P A 1
H24A H -0.2534 0.7451 0.9891 0.054 Uiso 0.691(2) 1 calc PR A 1
H24B H -0.2263 0.7380 1.1773 0.054 Uiso 0.691(2) 1 calc PR A 1
H24C H -0.3184 0.7411 1.0924 0.054 Uiso 0.691(2) 1 calc PR A 1
C22D C -0.3212(4) 0.6200(2) 1.0570(10) 0.0357(7) Uani 0.309(2) 1 d P A 2
H22D H -0.2971 0.5983 1.1470 0.054 Uiso 0.309(2) 1 calc PR A 2
H22E H -0.3239 0.6016 0.9577 0.054 Uiso 0.309(2) 1 calc PR A 2
H22F H -0.3747 0.6294 1.0645 0.054 Uiso 0.309(2) 1 calc PR A 2
C23D C -0.2670(4) 0.6980(3) 1.2044(8) 0.0316(6) Uani 0.309(2) 1 d P A 2
H23D H -0.2342 0.7283 1.2076 0.047 Uiso 0.309(2) 1 calc PR A 2
H23E H -0.2448 0.6764 1.2960 0.047 Uiso 0.309(2) 1 calc PR A 2
H23F H -0.3209 0.7080 1.2075 0.047 Uiso 0.309(2) 1 calc PR A 2
C24D C -0.3144(4) 0.6989(3) 0.9111(8) 0.0314(6) Uani 0.309(2) 1 d P A 2
H24D H -0.2905 0.7324 0.9070 0.047 Uiso 0.309(2) 1 calc PR A 2
H24E H -0.3698 0.7030 0.9162 0.047 Uiso 0.309(2) 1 calc PR A 2
H24F H -0.3118 0.6797 0.8159 0.047 Uiso 0.309(2) 1 calc PR A 2
C25 C -0.09483(9) 0.66327(7) 0.6178(2) 0.0197(3) Uani 1 1 d . . .
H25A H -0.0944 0.6263 0.6090 0.029 Uiso 1 1 calc R . .
H25B H -0.0740 0.6783 0.5326 0.029 Uiso 1 1 calc R . .
H25C H -0.1492 0.6750 0.6091 0.029 Uiso 1 1 calc R . .
C26 C -0.04284(9) 0.73774(6) 0.7923(2) 0.0189(3) Uani 1 1 d . . .
H26A H -0.0081 0.7483 0.8931 0.028 Uiso 1 1 calc R . .
H26B H -0.0968 0.7496 0.7872 0.028 Uiso 1 1 calc R . .
H26C H -0.0238 0.7523 0.7042 0.028 Uiso 1 1 calc R . .
C27 C 0.15290(10) 0.66473(7) 0.3944(2) 0.0233(4) Uani 1 1 d . . .
H27A H 0.1557 0.6277 0.3943 0.035 Uiso 1 1 calc R . .
H27B H 0.1756 0.6782 0.3096 0.035 Uiso 1 1 calc R . .
H27C H 0.0976 0.6754 0.3769 0.035 Uiso 1 1 calc R . .
C28 C 0.19739(10) 0.74367(7) 0.5540(2) 0.0214(4) Uani 1 1 d . . .
H28A H 0.2285 0.7568 0.6551 0.032 Uiso 1 1 calc R . .
H28B H 0.1425 0.7550 0.5381 0.032 Uiso 1 1 calc R . .
H28C H 0.2195 0.7562 0.4672 0.032 Uiso 1 1 calc R . .
C29 C 0.46251(11) 0.69089(8) 0.3939(3) 0.0313(5) Uani 1 1 d . . .
C30 C 0.4695(2) 0.64586(13) 0.2796(4) 0.0314(6) Uani 0.575(3) 1 d P B 1
H30A H 0.4168 0.6367 0.2174 0.047 Uiso 0.575(3) 1 calc PR B 1
H30B H 0.4936 0.6166 0.3422 0.047 Uiso 0.575(3) 1 calc PR B 1
H30C H 0.5026 0.6562 0.2079 0.047 Uiso 0.575(3) 1 calc PR B 1
C31 C 0.4302(2) 0.73435(17) 0.3109(6) 0.0464(10) Uani 0.575(3) 1 d P B 1
H31A H 0.4198 0.7597 0.3859 0.070 Uiso 0.575(3) 1 calc PR B 1
H31B H 0.3806 0.7256 0.2357 0.070 Uiso 0.575(3) 1 calc PR B 1
H31C H 0.4676 0.7481 0.2530 0.070 Uiso 0.575(3) 1 calc PR B 1
C32 C 0.5486(2) 0.69889(17) 0.4970(5) 0.0346(7) Uani 0.575(3) 1 d P B 1
H32A H 0.5814 0.7142 0.4317 0.052 Uiso 0.575(3) 1 calc PR B 1
H32B H 0.5711 0.6661 0.5376 0.052 Uiso 0.575(3) 1 calc PR B 1
H32C H 0.5471 0.7214 0.5862 0.052 Uiso 0.575(3) 1 calc PR B 1
C30D C 0.4197(3) 0.6833(2) 0.2078(6) 0.0346(7) Uani 0.425(3) 1 d P B 2
H30D H 0.3684 0.7006 0.1842 0.052 Uiso 0.425(3) 1 calc PR B 2
H30E H 0.4117 0.6471 0.1846 0.052 Uiso 0.425(3) 1 calc PR B 2
H30F H 0.4531 0.6977 0.1421 0.052 Uiso 0.425(3) 1 calc PR B 2
C31D C 0.4592(3) 0.7545(2) 0.3920(6) 0.0314(6) Uani 0.425(3) 1 d P B 2
H31D H 0.4882 0.7675 0.3159 0.047 Uiso 0.425(3) 1 calc PR B 2
H31E H 0.4835 0.7675 0.4980 0.047 Uiso 0.425(3) 1 calc PR B 2
H31F H 0.4041 0.7657 0.3608 0.047 Uiso 0.425(3) 1 calc PR B 2
C32D C 0.5443(3) 0.6789(2) 0.4250(9) 0.0464(10) Uani 0.425(3) 1 d P B 2
H32D H 0.5695 0.6993 0.3564 0.070 Uiso 0.425(3) 1 calc PR B 2
H32E H 0.5507 0.6429 0.4039 0.070 Uiso 0.425(3) 1 calc PR B 2
H32F H 0.5691 0.6863 0.5363 0.070 Uiso 0.425(3) 1 calc PR B 2
C33 C 0.19861(9) 0.57496(6) 1.03820(19) 0.0159(3) Uani 1 1 d . . .
C34 C 0.25456(9) 0.59228(6) 1.17036(19) 0.0172(3) Uani 1 1 d . . .
H34A H 0.2698 0.6269 1.1759 0.021 Uiso 1 1 calc R . .
C35 C 0.28826(9) 0.56012(6) 1.2933(2) 0.0187(3) Uani 1 1 d . . .
H35A H 0.3260 0.5731 1.3817 0.022 Uiso 1 1 calc R . .
C36 C 0.26788(9) 0.50866(6) 1.2905(2) 0.0185(3) Uani 1 1 d . . .
C37 C 0.21365(11) 0.49110(6) 1.1563(2) 0.0233(4) Uani 1 1 d . . .
H37A H 0.1999 0.4562 1.1491 0.028 Uiso 1 1 calc R . .
C38 C 0.17929(10) 0.52349(6) 1.0329(2) 0.0218(4) Uani 1 1 d . . .
H38A H 0.1421 0.5104 0.9437 0.026 Uiso 1 1 calc R . .
C39 C 0.30504(11) 0.47515(7) 1.4327(2) 0.0249(4) Uani 1 1 d . . .
C40 C 0.27503(19) 0.42084(8) 1.4102(3) 0.0541(7) Uani 1 1 d . . .
H40A H 0.2177 0.4204 1.3990 0.081 Uiso 1 1 calc R . .
H40B H 0.3006 0.4005 1.5026 0.081 Uiso 1 1 calc R . .
H40C H 0.2875 0.4066 1.3146 0.081 Uiso 1 1 calc R . .
C41 C 0.28409(12) 0.49616(8) 1.5827(2) 0.0301(4) Uani 1 1 d . . .
H41A H 0.2267 0.4947 1.5706 0.045 Uiso 1 1 calc R . .
H41B H 0.3020 0.5314 1.5988 0.045 Uiso 1 1 calc R . .
H41C H 0.3102 0.4758 1.6745 0.045 Uiso 1 1 calc R . .
C42 C 0.39531(13) 0.47567(11) 1.4563(3) 0.0491(7) Uani 1 1 d . . .
H42A H 0.4093 0.4628 1.3604 0.074 Uiso 1 1 calc R . .
H42B H 0.4194 0.4541 1.5467 0.074 Uiso 1 1 calc R . .
H42C H 0.4149 0.5104 1.4767 0.074 Uiso 1 1 calc R . .
C1S C 0.53327(17) 0.54303(16) 1.0796(4) 0.0742(11) Uani 1 1 d . . .
H1S H 0.5559 0.5727 1.1338 0.089 Uiso 1 1 calc R . .
C2S C 0.45911(18) 0.52651(17) 1.0933(4) 0.0771(12) Uani 1 1 d . . .
H2S H 0.4314 0.5446 1.1579 0.092 Uiso 1 1 calc R . .
C3S C 0.42602(17) 0.48383(17) 1.0129(4) 0.0758(11) Uani 1 1 d . . .
H3S H 0.3751 0.4728 1.0211 0.091 Uiso 1 1 calc R . .
C4S C 0.05128(14) 0.53866(8) 0.5643(3) 0.0394(5) Uani 1 1 d . . .
H4S H 0.0865 0.5652 0.6083 0.047 Uiso 1 1 calc R . .
C5S C -0.00881(13) 0.52503(8) 0.6346(2) 0.0355(5) Uani 1 1 d . . .
H5S H -0.0150 0.5422 0.7273 0.043 Uiso 1 1 calc R . .
C6S C -0.06029(13) 0.48639(8) 0.5706(2) 0.0360(5) Uani 1 1 d . . .
H6S H -0.1018 0.4771 0.6193 0.043 Uiso 1 1 calc R . .

loop_
_atom_site_aniso_label
_atom_site_aniso_U_11
_atom_site_aniso_U_22
_atom_site_aniso_U_33
_atom_site_aniso_U_23
_atom_site_aniso_U_13
_atom_site_aniso_U_12
N1 0.0148(6) 0.0258(7) 0.0186(7) 0.0065(5) 0.0052(5) 0.0066(5)
N2 0.0130(6) 0.0278(8) 0.0236(8) 0.0023(6) 0.0064(6) 0.0061(5)
C1 0.0161(7) 0.0224(8) 0.0172(9) -0.0011(6) 0.0065(6) -0.0001(6)
C2 0.0150(7) 0.0200(8) 0.0170(9) 0.0017(6) 0.0031(6) 0.0028(6)
C3 0.0135(7) 0.0205(8) 0.0125(8) -0.0005(6) 0.0038(6) 0.0007(6)
C4 0.0111(7) 0.0220(8) 0.0122(8) 0.0015(6) 0.0038(6) 0.0025(6)
C5 0.0112(7) 0.0233(8) 0.0147(8) -0.0023(6) 0.0025(6) 0.0026(6)
C6 0.0123(7) 0.0252(8) 0.0143(8) 0.0008(6) 0.0021(6) 0.0021(6)
C7 0.0116(7) 0.0245(8) 0.0172(9) -0.0031(6) 0.0037(6) 0.0005(6)
C8 0.0123(7) 0.0276(9) 0.0156(9) -0.0015(6) 0.0036(6) 0.0023(6)
C9 0.0108(7) 0.0244(8) 0.0204(9) -0.0060(6) 0.0032(6) -0.0002(6)
C10 0.0161(8) 0.0262(8) 0.0202(9) -0.0062(6) 0.0067(6) -0.0019(6)
C11 0.0150(8) 0.0276(9) 0.0283(10) -0.0096(7) 0.0095(7) -0.0043(7)
C12 0.0117(7) 0.0313(9) 0.0360(11) -0.0069(8) 0.0070(7) 0.0025(7)
C13 0.0139(8) 0.0276(9) 0.0306(10) -0.0029(7) 0.0041(7) 0.0042(7)
C14 0.0138(7) 0.0238(8) 0.0210(9) -0.0053(6) 0.0055(6) 0.0003(6)
C15 0.0112(7) 0.0213(8) 0.0173(8) -0.0047(6) 0.0022(6) 0.0015(6)
C16 0.0129(7) 0.0190(7) 0.0160(8) -0.0029(6) 0.0011(6) 0.0020(6)
C17 0.0128(7) 0.0212(8) 0.0143(8) -0.0030(6) 0.0034(6) 0.0006(6)
C18 0.0143(7) 0.0203(8) 0.0169(9) 0.0001(6) 0.0049(6) 0.0018(6)
C19 0.0203(8) 0.0281(9) 0.0172(9) 0.0067(7) 0.0040(6) 0.0052(7)
C20 0.0207(8) 0.0284(9) 0.0182(9) 0.0047(6) 0.0091(7) -0.0003(7)
C21 0.0154(7) 0.0257(8) 0.0233(10) 0.0026(7) 0.0098(7) 0.0015(6)
C22 0.0193(11) 0.0476(16) 0.0284(15) -0.0055(11) 0.0062(10) 0.0004(11)
C23 0.0236(12) 0.0445(15) 0.0302(15) 0.0072(11) 0.0144(10) 0.0040(11)
C24 0.0273(13) 0.0249(13) 0.062(2) -0.0034(12) 0.0240(13) 0.0022(10)
C22D 0.0273(13) 0.0249(13) 0.062(2) -0.0034(12) 0.0240(13) 0.0022(10)
C23D 0.0193(11) 0.0476(16) 0.0284(15) -0.0055(11) 0.0062(10) 0.0004(11)
C24D 0.0236(12) 0.0445(15) 0.0302(15) 0.0072(11) 0.0144(10) 0.0040(11)
C25 0.0135(7) 0.0296(9) 0.0153(8) 0.0007(6) 0.0023(6) 0.0007(6)
C26 0.0152(7) 0.0223(8) 0.0206(9) 0.0016(6) 0.0068(6) 0.0004(6)
C27 0.0155(8) 0.0395(10) 0.0151(9) -0.0033(7) 0.0041(6) -0.0033(7)
C28 0.0175(8) 0.0286(9) 0.0199(9) 0.0019(7) 0.0084(6) 0.0022(7)
C29 0.0188(8) 0.0447(11) 0.0353(12) -0.0120(9) 0.0163(8) -0.0090(8)
C30 0.0342(15) 0.0365(15) 0.0283(16) -0.0005(12) 0.0171(12) -0.0116(12)
C31 0.0329(17) 0.047(2) 0.070(3) 0.0353(18) 0.0347(18) 0.0148(15)
C32 0.0269(14) 0.0499(19) 0.0313(17) -0.0104(13) 0.0152(12) -0.0160(13)
C30D 0.0269(14) 0.0499(19) 0.0313(17) -0.0104(13) 0.0152(12) -0.0160(13)
C31D 0.0342(15) 0.0365(15) 0.0283(16) -0.0005(12) 0.0171(12) -0.0116(12)
C32D 0.0329(17) 0.047(2) 0.070(3) 0.0353(18) 0.0347(18) 0.0148(15)
C33 0.0135(7) 0.0187(7) 0.0163(8) -0.0014(6) 0.0050(6) 0.0027(6)
C34 0.0148(7) 0.0151(7) 0.0209(9) 0.0008(6) 0.0026(6) -0.0005(6)
C35 0.0147(7) 0.0192(8) 0.0204(9) 0.0001(6) 0.0006(6) -0.0005(6)
C36 0.0156(7) 0.0177(8) 0.0237(9) 0.0025(6) 0.0074(6) 0.0031(6)
C37 0.0260(9) 0.0162(8) 0.0278(10) -0.0034(7) 0.0064(7) -0.0016(7)
C38 0.0199(8) 0.0212(8) 0.0229(9) -0.0059(6) 0.0018(7) -0.0021(6)
C39 0.0264(9) 0.0210(8) 0.0272(10) 0.0085(7) 0.0060(7) 0.0060(7)
C40 0.097(2) 0.0187(10) 0.0426(14) 0.0099(9) 0.0077(14) 0.0013(12)
C41 0.0305(10) 0.0329(10) 0.0259(10) 0.0084(8) 0.0042(8) 0.0039(8)
C42 0.0296(11) 0.0706(17) 0.0502(15) 0.0398(12) 0.0158(10) 0.0273(11)
C1S 0.0460(16) 0.129(3) 0.0518(18) 0.0425(18) 0.0199(13) 0.0193(17)
C2S 0.0441(16) 0.138(3) 0.055(2) 0.049(2) 0.0241(14) 0.0277(19)
C3S 0.0354(14) 0.145(3) 0.0494(18) 0.049(2) 0.0153(13) 0.0220(18)
C4S 0.0439(12) 0.0317(11) 0.0330(12) -0.0073(8) -0.0106(9) -0.0034(9)
C5S 0.0455(12) 0.0283(10) 0.0262(11) -0.0057(8) -0.0044(9) 0.0111(9)
C6S 0.0314(10) 0.0372(11) 0.0332(11) 0.0010(8) -0.0049(8) 0.0065(9)

loop_
_atom_type_symbol
_atom_type_description
_atom_type_scat_dispersion_real
_atom_type_scat_dispersion_imag
_atom_type_scat_source
C C 0.0015 0.0009 'International Tables Vol C Tables 4.2.6.8 and 6.1.1.4'
H H 0.0000 0.0000 'International Tables Vol C Tables 4.2.6.8 and 6.1.1.4'
N N 0.0030 0.0019 'International Tables Vol C Tables 4.2.6.8 and 6.1.1.4'

loop_
_geom_angle_atom_site_label_1
_geom_angle_atom_site_label_2
_geom_angle_atom_site_label_3
_geom_angle
_geom_angle_site_symmetry_1
_geom_angle_site_symmetry_3
C17 N1 C18 123.00(14) . .
C17 N1 H1N 118.5 . .
C18 N1 H1N 118.5 . .
C14 N2 C15 122.77(15) . .
C14 N2 H2N 118.6 . .
C15 N2 H2N 118.6 . .
C2 C1 C20 116.66(15) . .
C2 C1 C21 121.19(15) . .
C20 C1 C21 122.14(15) . .
C1 C2 C3 123.93(15) . .
C1 C2 H2A 118.0 . .
C3 C2 H2A 118.0 . .
C2 C3 C18 117.45(15) . .
C2 C3 C4 120.42(14) . .
C18 C3 C4 122.12(14) . .
C5 C4 C3 111.25(13) . .
C5 C4 C26 108.96(13) . .
C3 C4 C26 109.17(13) . .
C5 C4 C25 108.91(13) . .
C3 C4 C25 109.42(13) . .
C26 C4 C25 109.10(13) . .
C6 C5 C17 116.95(14) . .
C6 C5 C4 120.11(14) . .
C17 C5 C4 122.94(14) . .
C5 C6 C7 125.02(16) . .
C5 C6 H6A 117.5 . .
C7 C6 H6A 117.5 . .
C6 C7 C15 116.56(15) . .
C6 C7 C8 120.18(15) . .
C15 C7 C8 123.19(14) . .
C7 C8 C9 111.04(14) . .
C7 C8 C28 109.83(13) . .
C9 C8 C28 109.29(13) . .
C7 C8 C27 108.14(13) . .
C9 C8 C27 109.36(13) . .
C28 C8 C27 109.15(14) . .
C14 C9 C10 117.81(15) . .
C14 C9 C8 122.10(15) . .
C10 C9 C8 120.09(15) . .
C11 C10 C9 123.47(17) . .
C11 C10 H10A 118.3 . .
C9 C10 H10A 118.3 . .
C10 C11 C12 116.93(16) . .
C10 C11 C29 121.06(18) . .
C12 C11 C29 122.01(16) . .
C13 C12 C11 121.45(16) . .
C13 C12 H12A 119.3 . .
C11 C12 H12A 119.3 . .
C12 C13 C14 120.43(17) . .
C12 C13 H13A 119.8 . .
C14 C13 H13A 119.8 . .
N2 C14 C9 121.03(15) . .
N2 C14 C13 119.06(16) . .
C9 C14 C13 119.90(16) . .
N2 C15 C16 119.51(15) . .
N2 C15 C7 119.47(15) . .
C16 C15 C7 121.01(14) . .
C15 C16 C17 119.83(15) . .
C15 C16 C33 120.96(14) . .
C17 C16 C33 119.18(14) . .
N1 C17 C5 119.86(14) . .
N1 C17 C16 119.52(14) . .
C5 C17 C16 120.62(15) . .
N1 C18 C19 119.48(15) . .
N1 C18 C3 120.65(15) . .
C19 C18 C3 119.88(15) . .
C20 C19 C18 120.84(16) . .
C20 C19 H19A 119.6 . .
C18 C19 H19A 119.6 . .
C19 C20 C1 121.23(16) . .
C19 C20 H20A 119.4 . .
C1 C20 H20A 119.4 . .
C23D C21 C22 136.5(3) . .
C23D C21 C23 55.5(3) . .
C22 C21 C23 110.23(19) . .
C23D C21 C1 112.2(3) . .
C22 C21 C1 111.16(17) . .
C23 C21 C1 112.15(16) . .
C23D C21 C24D 112.3(4) . .
C22 C21 C24D 43.7(3) . .
C23 C21 C24D 133.7(3) . .
C1 C21 C24D 113.4(3) . .
C23D C21 C24 53.0(3) . .
C22 C21 C24 108.9(2) . .
C23 C21 C24 106.4(2) . .
C1 C21 C24 107.82(16) . .
C24D C21 C24 66.9(3) . .
C23D C21 C22D 109.3(4) . .
C22 C21 C22D 60.8(3) . .
C23 C21 C22D 55.9(3) . .
C1 C21 C22D 106.8(2) . .
C24D C21 C22D 102.3(4) . .
C24 C21 C22D 145.2(3) . .
C21 C22 H22A 109.5 . .
C21 C22 H22B 109.5 . .
C21 C22 H22C 109.5 . .
C21 C23 H23A 109.5 . .
C21 C23 H23B 109.5 . .
C21 C23 H23C 109.5 . .
C21 C24 H24A 109.5 . .
C21 C24 H24B 109.5 . .
C21 C24 H24C 109.5 . .
C21 C22D H22D 109.5 . .
C21 C22D H22E 109.5 . .
H22D C22D H22E 109.5 . .
C21 C22D H22F 109.5 . .
H22D C22D H22F 109.5 . .
H22E C22D H22F 109.5 . .
C21 C23D H23D 109.5 . .
C21 C23D H23E 109.5 . .
H23D C23D H23E 109.5 . .
C21 C23D H23F 109.5 . .
H23D C23D H23F 109.5 . .
H23E C23D H23F 109.5 . .
C21 C24D H24D 109.5 . .
C21 C24D H24E 109.5 . .
H24D C24D H24E 109.5 . .
C21 C24D H24F 109.5 . .
H24D C24D H24F 109.5 . .
H24E C24D H24F 109.5 . .
C4 C25 H25A 109.5 . .
C4 C25 H25B 109.5 . .
H25A C25 H25B 109.5 . .
C4 C25 H25C 109.5 . .
H25A C25 H25C 109.5 . .
H25B C25 H25C 109.5 . .
C4 C26 H26A 109.5 . .
C4 C26 H26B 109.5 . .
H26A C26 H26B 109.5 . .
C4 C26 H26C 109.5 . .
H26A C26 H26C 109.5 . .
H26B C26 H26C 109.5 . .
C8 C27 H27A 109.5 . .
C8 C27 H27B 109.5 . .
H27A C27 H27B 109.5 . .
C8 C27 H27C 109.5 . .
H27A C27 H27C 109.5 . .
H27B C27 H27C 109.5 . .
C8 C28 H28A 109.5 . .
C8 C28 H28B 109.5 . .
H28A C28 H28B 109.5 . .
C8 C28 H28C 109.5 . .
H28A C28 H28C 109.5 . .
H28B C28 H28C 109.5 . .
C31 C29 C32D 122.9(3) . .
C31 C29 C11 113.3(2) . .
C32D C29 C11 119.3(3) . .
C31 C29 C32 113.4(3) . .
C32D C29 C32 30.8(3) . .
C11 C29 C32 107.2(2) . .
C31 C29 C30 112.1(3) . .
C32D C29 C30 74.3(4) . .
C11 C29 C30 105.16(18) . .
C32 C29 C30 104.9(2) . .
C31 C29 C30D 63.5(3) . .
C32D C29 C30D 111.6(4) . .
C11 C29 C30D 112.4(2) . .
C32 C29 C30D 137.5(2) . .
C30 C29 C30D 50.6(2) . .
C31 C29 C31D 33.6(3) . .
C32D C29 C31D 104.7(3) . .
C11 C29 C31D 109.9(2) . .
C32 C29 C31D 84.1(3) . .
C30 C29 C31D 139.2(3) . .
C30D C29 C31D 96.1(3) . .
C29 C30 H30A 109.5 . .
C29 C30 H30B 109.5 . .
C29 C30 H30C 109.5 . .
C29 C31 H31A 109.5 . .
C29 C31 H31B 109.5 . .
C29 C31 H31C 109.5 . .
C29 C32 H32A 109.5 . .
C29 C32 H32B 109.5 . .
C29 C32 H32C 109.5 . .
C29 C30D H30D 109.5 . .
C29 C30D H30E 109.5 . .
H30D C30D H30E 109.5 . .
C29 C30D H30F 109.5 . .
H30D C30D H30F 109.5 . .
H30E C30D H30F 109.5 . .
C29 C31D H31D 109.5 . .
C29 C31D H31E 109.5 . .
H31D C31D H31E 109.5 . .
C29 C31D H31F 109.5 . .
H31D C31D H31F 109.5 . .
H31E C31D H31F 109.5 . .
C29 C32D H32D 109.5 . .
C29 C32D H32E 109.5 . .
H32D C32D H32E 109.5 . .
C29 C32D H32F 109.5 . .
H32D C32D H32F 109.5 . .
H32E C32D H32F 109.5 . .
C34 C33 C38 117.48(15) . .
C34 C33 C16 120.37(14) . .
C38 C33 C16 122.09(15) . .
C35 C34 C33 121.40(15) . .
C35 C34 H34A 119.3 . .
C33 C34 H34A 119.3 . .
C34 C35 C36 121.43(15) . .
C34 C35 H35A 119.3 . .
C36 C35 H35A 119.3 . .
C37 C36 C35 117.11(15) . .
C37 C36 C39 123.72(15) . .
C35 C36 C39 119.17(15) . .
C38 C37 C36 121.50(16) . .
C38 C37 H37A 119.2 . .
C36 C37 H37A 119.2 . .
C37 C38 C33 121.04(15) . .
C37 C38 H38A 119.5 . .
C33 C38 H38A 119.5 . .
C40 C39 C36 111.89(16) . .
C40 C39 C41 107.88(17) . .
C36 C39 C41 109.54(14) . .
C40 C39 C42 109.56(19) . .
C36 C39 C42 109.12(15) . .
C41 C39 C42 108.81(18) . .
C39 C40 H40A 109.5 . .
C39 C40 H40B 109.5 . .
H40A C40 H40B 109.5 . .
C39 C40 H40C 109.5 . .
H40A C40 H40C 109.5 . .
H40B C40 H40C 109.5 . .
C39 C41 H41A 109.5 . .
C39 C41 H41B 109.5 . .
H41A C41 H41B 109.5 . .
C39 C41 H41C 109.5 . .
H41A C41 H41C 109.5 . .
H41B C41 H41C 109.5 . .
C39 C42 H42A 109.5 . .
C39 C42 H42B 109.5 . .
H42A C42 H42B 109.5 . .
C39 C42 H42C 109.5 . .
H42A C42 H42C 109.5 . .
H42B C42 H42C 109.5 . .
C3S C1S C2S 119.9(4) 3_667 .
C3S C1S H1S 120.0 3_667 .
C2S C1S H1S 120.0 . .
C3S C2S C1S 119.9(4) . .
C3S C2S H2S 120.0 . .
C1S C2S H2S 120.0 . .
C2S C3S C1S 120.2(3) . 3_667
C2S C3S H3S 119.9 . .
C1S C3S H3S 119.9 3_667 .
C5S C4S C6S 119.8(2) . 3_566
C5S C4S H4S 120.1 . .
C6S C4S H4S 120.1 3_566 .
C4S C5S C6S 120.14(19) . .
C4S C5S H5S 119.9 . .
C6S C5S H5S 119.9 . .
C4S C6S C5S 120.0(2) 3_566 .
C4S C6S H6S 120.0 3_566 .
C5S C6S H6S 120.0 . .

loop_
_geom_bond_atom_site_label_1
_geom_bond_atom_site_label_2
_geom_bond_distance
_geom_bond_site_symmetry_2
N1 C17 1.383(2) .
N1 C18 1.391(2) .
N1 H1N 0.8800 .
N2 C14 1.388(2) .
N2 C15 1.3913(19) .
N2 H2N 0.8800 .
C1 C2 1.392(2) .
C1 C20 1.399(2) .
C1 C21 1.536(2) .
C2 C3 1.400(2) .
C2 H2A 0.9500 .
C3 C18 1.400(2) .
C3 C4 1.532(2) .
C4 C5 1.530(2) .
C4 C26 1.542(2) .
C4 C25 1.548(2) .
C5 C6 1.383(2) .
C5 C17 1.404(2) .
C6 C7 1.394(2) .
C6 H6A 0.9500 .
C7 C15 1.406(2) .
C7 C8 1.527(2) .
C8 C9 1.532(2) .
C8 C28 1.545(2) .
C8 C27 1.550(2) .
C9 C14 1.396(2) .
C9 C10 1.399(2) .
C10 C11 1.397(2) .
C10 H10A 0.9500 .
C11 C12 1.398(3) .
C11 C29 1.533(3) .
C12 C13 1.380(3) .
C12 H12A 0.9500 .
C13 C14 1.407(2) .
C13 H13A 0.9500 .
C15 C16 1.396(2) .
C16 C17 1.409(2) .
C16 C33 1.496(2) .
C18 C19 1.396(2) .
C19 C20 1.383(2) .
C19 H19A 0.9500 .
C20 H20A 0.9500 .
C21 C23D 1.444(7) .
C21 C22 1.496(3) .
C21 C23 1.525(3) .
C21 C24D 1.546(7) .
C21 C24 1.566(3) .
C21 C22D 1.606(6) .
C22 H22A 0.9800 .
C22 H22B 0.9800 .
C22 H22C 0.9800 .
C23 H23A 0.9800 .
C23 H23B 0.9800 .
C23 H23C 0.9800 .
C24 H24A 0.9800 .
C24 H24B 0.9800 .
C24 H24C 0.9800 .
C22D H22D 0.9800 .
C22D H22E 0.9800 .
C22D H22F 0.9800 .
C23D H23D 0.9800 .
C23D H23E 0.9800 .
C23D H23F 0.9800 .
C24D H24D 0.9800 .
C24D H24E 0.9800 .
C24D H24F 0.9800 .
C25 H25A 0.9800 .
C25 H25B 0.9800 .
C25 H25C 0.9800 .
C26 H26A 0.9800 .
C26 H26B 0.9800 .
C26 H26C 0.9800 .
C27 H27A 0.9800 .
C27 H27B 0.9800 .
C27 H27C 0.9800 .
C28 H28A 0.9800 .
C28 H28B 0.9800 .
C28 H28C 0.9800 .
C29 C31 1.401(4) .
C29 C32D 1.420(5) .
C29 C32 1.569(4) .
C29 C30 1.571(4) .
C29 C30D 1.625(5) .
C29 C31D 1.682(6) .
C30 H30A 0.9800 .
C30 H30B 0.9800 .
C30 H30C 0.9800 .
C31 H31A 0.9800 .
C31 H31B 0.9800 .
C31 H31C 0.9800 .
C32 H32A 0.9800 .
C32 H32B 0.9800 .
C32 H32C 0.9800 .
C30D H30D 0.9800 .
C30D H30E 0.9800 .
C30D H30F 0.9800 .
C31D H31D 0.9800 .
C31D H31E 0.9800 .
C31D H31F 0.9800 .
C32D H32D 0.9800 .
C32D H32E 0.9800 .
C32D H32F 0.9800 .
C33 C34 1.396(2) .
C33 C38 1.398(2) .
C34 C35 1.382(2) .
C34 H34A 0.9500 .
C35 C36 1.403(2) .
C35 H35A 0.9500 .
C36 C37 1.395(2) .
C36 C39 1.533(2) .
C37 C38 1.391(2) .
C37 H37A 0.9500 .
C38 H38A 0.9500 .
C39 C40 1.523(3) .
C39 C41 1.534(3) .
C39 C42 1.536(3) .
C40 H40A 0.9800 .
C40 H40B 0.9800 .
C40 H40C 0.9800 .
C41 H41A 0.9800 .
C41 H41B 0.9800 .
C41 H41C 0.9800 .
C42 H42A 0.9800 .
C42 H42B 0.9800 .
C42 H42C 0.9800 .
C1S C3S 1.384(5) 3_667
C1S C2S 1.393(4) .
C1S H1S 0.9500 .
C2S C3S 1.379(6) .
C2S H2S 0.9500 .
C3S C1S 1.384(5) 3_667
C3S H3S 0.9500 .
C4S C5S 1.375(3) .
C4S C6S 1.385(3) 3_566
C4S H4S 0.9500 .
C5S C6S 1.385(3) .
C5S H5S 0.9500 .
C6S C4S 1.385(3) 3_566
C6S H6S 0.9500 .

loop_
_geom_torsion_atom_site_label_1
_geom_torsion_atom_site_label_2
_geom_torsion_atom_site_label_3
_geom_torsion_atom_site_label_4
_geom_torsion
_geom_torsion_site_symmetry_1
_geom_torsion_site_symmetry_4
C20 C1 C2 C3 0.0(3) . .
C21 C1 C2 C3 178.61(15) . .
C1 C2 C3 C18 0.4(3) . .
C1 C2 C3 C4 -178.31(15) . .
C2 C3 C4 C5 177.22(14) . .
C18 C3 C4 C5 -1.5(2) . .
C2 C3 C4 C26 56.94(19) . .
C18 C3 C4 C26 -121.74(16) . .
C2 C3 C4 C25 -62.40(19) . .
C18 C3 C4 C25 118.92(16) . .
C3 C4 C5 C6 -177.46(14) . .
C26 C4 C5 C6 -57.05(19) . .
C25 C4 C5 C6 61.86(19) . .
C3 C4 C5 C17 2.4(2) . .
C26 C4 C5 C17 122.81(16) . .
C25 C4 C5 C17 -118.28(17) . .
C17 C5 C6 C7 0.2(3) . .
C4 C5 C6 C7 -179.94(15) . .
C5 C6 C7 C15 -0.3(3) . .
C5 C6 C7 C8 176.84(15) . .
C6 C7 C8 C9 176.57(14) . .
C15 C7 C8 C9 -6.5(2) . .
C6 C7 C8 C28 55.6(2) . .
C15 C7 C8 C28 -127.45(16) . .
C6 C7 C8 C27 -63.4(2) . .
C15 C7 C8 C27 113.53(17) . .
C7 C8 C9 C14 5.9(2) . .
C28 C8 C9 C14 127.24(17) . .
C27 C8 C9 C14 -113.34(18) . .
C7 C8 C9 C10 -174.91(14) . .
C28 C8 C9 C10 -53.6(2) . .
C27 C8 C9 C10 65.8(2) . .
C14 C9 C10 C11 0.5(3) . .
C8 C9 C10 C11 -178.70(15) . .
C9 C10 C11 C12 0.5(3) . .
C9 C10 C11 C29 -179.75(16) . .
C10 C11 C12 C13 -0.7(3) . .
C29 C11 C12 C13 179.48(17) . .
C11 C12 C13 C14 0.0(3) . .
C15 N2 C14 C9 -3.5(3) . .
C15 N2 C14 C13 177.08(15) . .
C10 C9 C14 N2 179.36(15) . .
C8 C9 C14 N2 -1.5(2) . .
C10 C9 C14 C13 -1.2(2) . .
C8 C9 C14 C13 177.99(15) . .
C12 C13 C14 N2 -179.59(16) . .
C12 C13 C14 C9 1.0(3) . .
C14 N2 C15 C16 -178.33(15) . .
C14 N2 C15 C7 3.0(2) . .
C6 C7 C15 N2 179.53(15) . .
C8 C7 C15 N2 2.5(2) . .
C6 C7 C15 C16 0.8(2) . .
C8 C7 C15 C16 -176.22(15) . .
N2 C15 C16 C17 -179.94(15) . .
C7 C15 C16 C17 -1.3(2) . .
N2 C15 C16 C33 2.0(2) . .
C7 C15 C16 C33 -179.34(15) . .
C18 N1 C17 C5 -4.2(2) . .
C18 N1 C17 C16 176.45(15) . .
C6 C5 C17 N1 -179.94(15) . .
C4 C5 C17 N1 0.2(2) . .
C6 C5 C17 C16 -0.6(2) . .
C4 C5 C17 C16 179.56(14) . .
C15 C16 C17 N1 -179.52(14) . .
C33 C16 C17 N1 -1.4(2) . .
C15 C16 C17 C5 1.1(2) . .
C33 C16 C17 C5 179.23(14) . .
C17 N1 C18 C19 -175.21(15) . .
C17 N1 C18 C3 5.1(2) . .
C2 C3 C18 N1 179.21(15) . .
C4 C3 C18 N1 -2.1(2) . .
C2 C3 C18 C19 -0.4(2) . .
C4 C3 C18 C19 178.29(15) . .
N1 C18 C19 C20 -179.64(16) . .
C3 C18 C19 C20 0.0(3) . .
C18 C19 C20 C1 0.5(3) . .
C2 C1 C20 C19 -0.5(3) . .
C21 C1 C20 C19 -179.05(16) . .
C2 C1 C21 C23D -116.6(4) . .
C20 C1 C21 C23D 61.9(4) . .
C2 C1 C21 C22 59.2(2) . .
C20 C1 C21 C22 -122.3(2) . .
C2 C1 C21 C23 -176.91(18) . .
C20 C1 C21 C23 1.6(3) . .
C2 C1 C21 C24D 11.8(4) . .
C20 C1 C21 C24D -169.7(3) . .
C2 C1 C21 C24 -60.1(2) . .
C20 C1 C21 C24 118.4(2) . .
C2 C1 C21 C22D 123.7(3) . .
C20 C1 C21 C22D -57.8(4) . .
C10 C11 C29 C31 16.4(4) . .
C12 C11 C29 C31 -163.8(3) . .
C10 C11 C29 C32D 173.4(4) . .
C12 C11 C29 C32D -6.9(5) . .
C10 C11 C29 C32 142.3(2) . .
C12 C11 C29 C32 -37.9(3) . .
C10 C11 C29 C30 -106.4(2) . .
C12 C11 C29 C30 73.4(2) . .
C10 C11 C29 C30D -53.3(3) . .
C12 C11 C29 C30D 126.5(3) . .
C10 C11 C29 C31D 52.5(3) . .
C12 C11 C29 C31D -127.8(3) . .
C15 C16 C33 C34 75.7(2) . .
C17 C16 C33 C34 -102.41(18) . .
C15 C16 C33 C38 -107.27(19) . .
C17 C16 C33 C38 74.6(2) . .
C38 C33 C34 C35 -1.6(2) . .
C16 C33 C34 C35 175.62(15) . .
C33 C34 C35 C36 0.2(3) . .
C34 C35 C36 C37 1.6(2) . .
C34 C35 C36 C39 -177.94(15) . .
C35 C36 C37 C38 -2.0(2) . .
C39 C36 C37 C38 177.49(16) . .
C36 C37 C38 C33 0.7(3) . .
C34 C33 C38 C37 1.1(2) . .
C16 C33 C38 C37 -176.00(15) . .
C37 C36 C39 C40 -0.5(3) . .
C35 C36 C39 C40 178.95(18) . .
C37 C36 C39 C41 -120.10(18) . .
C35 C36 C39 C41 59.4(2) . .
C37 C36 C39 C42 120.9(2) . .
C35 C36 C39 C42 -59.6(2) . .
C3S C1S C2S C3S -0.8(5) 3_667 .
C1S C2S C3S C1S 0.8(5) . 3_667
C6S C4S C5S C6S -0.1(3) 3_566 .
C4S C5S C6S C4S 0.1(3) . 3_566
